data_4071573
loop_
_publ_author_name
'Calmuschi-Cula, Beatrice'
'Englert, Ulli'

_publ_section_title
;
 Orthoplatination of Primary Amines
;
_journal_issue 13
_journal_name_full Organometallics
_journal_page_first 3124
_journal_paper_doi 10.1021/om800238j
_journal_volume 27
_journal_year 2008
_chemical_absolute_configuration rm
_chemical_formula_sum 'C16 H22 I2 N2 Pt'
_chemical_formula_weight 691.25
_chemical_name_systematic
; 
 ? 
;
_space_group_IT_number 1
_symmetry_cell_setting triclinic
_symmetry_space_group_name_Hall 'P 1'
_symmetry_space_group_name_H-M 'P 1'
_atom_sites_solution_hydrogens geom
_atom_sites_solution_primary direct
_atom_sites_solution_secondary difmap
_audit_creation_method SHELXL-97
_cell_angle_alpha 96.105(5)
_cell_angle_beta 91.797(5)
_cell_angle_gamma 92.448(5)
_cell_formula_units_Z 6
_cell_length_a 9.908(3)
_cell_length_b 14.267(4)
_cell_length_c 21.596(5)
_cell_measurement_reflns_used 8096
_cell_measurement_temperature 130(2)
_cell_measurement_theta_max 26.00
_cell_measurement_theta_min 2.06
_cell_volume 3030.7(14)
_computing_cell_refinement 'Bruker SAINT+ (1999)'
_computing_data_collection 'Bruker SMART (2001)'
_computing_data_reduction 'Bruker SAINT+'
_computing_molecular_graphics 'PLATON (1990)'
_computing_publication_material 'SHELXL-97 (Sheldrick, 1997)'
_computing_structure_refinement 'SHELXL-97 (Sheldrick, 1997)'
_computing_structure_solution 'SHELXS-97 (Sheldrick, 1997)'
_diffrn_ambient_temperature 130(2)
_diffrn_measured_fraction_theta_full .999
_diffrn_measured_fraction_theta_max .999
_diffrn_measurement_device_type 'Bruker SMART APEX CCD'
_diffrn_measurement_method '\w scans'
_diffrn_radiation_monochromator graphite
_diffrn_radiation_source 'fine-focus sealed tube'
_diffrn_radiation_type MoK\a
_diffrn_radiation_wavelength 0.71073
_diffrn_reflns_av_R_equivalents 0.0341
_diffrn_reflns_av_sigmaI/netI 0.0495
_diffrn_reflns_limit_h_max 12
_diffrn_reflns_limit_h_min -12
_diffrn_reflns_limit_k_max 17
_diffrn_reflns_limit_k_min -17
_diffrn_reflns_limit_l_max 26
_diffrn_reflns_limit_l_min -26
_diffrn_reflns_number 52490
_diffrn_reflns_theta_full 25.00
_diffrn_reflns_theta_max 26.00
_diffrn_reflns_theta_min 2.06
_diffrn_standards_decay_% 'no decay'
_diffrn_standards_interval_count 0
_diffrn_standards_interval_time 0
_diffrn_standards_number 0
_exptl_absorpt_coefficient_mu 9.997
_exptl_absorpt_correction_T_max 0.2171
_exptl_absorpt_correction_T_min 0.1476
_exptl_absorpt_correction_type multi-scan
_exptl_absorpt_process_details 'SADABS (1996)'
_exptl_crystal_colour yellow
_exptl_crystal_density_diffrn 2.272
_exptl_crystal_density_method 'not measured'
_exptl_crystal_description fragment
_exptl_crystal_F_000 1896
_exptl_crystal_size_max 0.31
_exptl_crystal_size_mid 0.25
_exptl_crystal_size_min 0.22
_refine_diff_density_max 1.269
_refine_diff_density_min -.984
_refine_diff_density_rms .148
_refine_ls_abs_structure_details 'Flack H D (1983), Acta Cryst. A39, 876-881'
_refine_ls_abs_structure_Flack 0.007(3)
_refine_ls_extinction_method none
_refine_ls_goodness_of_fit_ref 1.027
_refine_ls_hydrogen_treatment constr
_refine_ls_matrix_type full
_refine_ls_number_parameters 1147
_refine_ls_number_reflns 23702
_refine_ls_number_restraints 319
_refine_ls_restrained_S_all 1.021
_refine_ls_R_factor_all 0.0371
_refine_ls_R_factor_gt 0.0348
_refine_ls_shift/su_max 0.002
_refine_ls_shift/su_mean 0.000
_refine_ls_structure_factor_coef Fsqd
_refine_ls_weighting_details 'calc w=1/[\s^2^(Fo^2^)+(0.0480P)^2^+2.6206P] where P=(Fo^2^+2Fc^2^)/3'
_refine_ls_weighting_scheme calc
_refine_ls_wR_factor_gt 0.0819
_refine_ls_wR_factor_ref 0.0829
_reflns_number_gt 22576
_reflns_number_total 23702
_reflns_threshold_expression >2sigma(I)
_cod_data_source_file om800238j-file003.cif
_cod_data_source_block 2a
_cod_depositor_comments
;
The following automatic conversions were performed:

'_symmetry_cell_setting' value 'Triclinic' changed to 'triclinic'
according to /home/saulius/struct/CIF-dictionaries/cif_core.dic
dictionary named 'cif_core.dic' version 2.4.1 from 2010-06-29.

Automatic conversion script
Id: cif_fix_values 1715 2011-07-08 13:25:40Z adriana 
;
_cod_original_sg_symbol_H-M P1
_cod_database_code 4071573

loop_
_symmetry_equiv_pos_as_xyz
'x, y, z'

loop_
_atom_site_label
_atom_site_type_symbol
_atom_site_fract_x
_atom_site_fract_y
_atom_site_fract_z
_atom_site_U_iso_or_equiv
_atom_site_adp_type
_atom_site_occupancy
_atom_site_symmetry_multiplicity
_atom_site_calc_flag
_atom_site_refinement_flags
_atom_site_disorder_assembly
_atom_site_disorder_group
Pt1 Pt 0.38319(3) 0.35666(2) 1.009718(15) 0.01699(7) Uani 1 1 d U . .
I1 I 0.60964(6) 0.34468(5) 1.07268(3) 0.03093(15) Uani 1 1 d U . .
I2 I 0.15949(6) 0.39416(5) 0.95204(3) 0.02736(14) Uani 1 1 d U . .
N1 N 0.2726(8) 0.3290(5) 1.0865(3) 0.0198(15) Uani 1 1 d U . .
H1A H 0.3330 0.3307 1.1216 0.026 Uiso 1 1 calc R . .
H1B H 0.2116 0.3781 1.0948 0.026 Uiso 1 1 calc R . .
N2 N 0.4940(8) 0.3773(5) 0.9324(3) 0.0217(16) Uani 1 1 d U . .
H2A H 0.4380 0.4041 0.9031 0.028 Uiso 1 1 calc R . .
H2B H 0.5668 0.4216 0.9447 0.028 Uiso 1 1 calc R . .
C1 C 0.1928(9) 0.2354(7) 1.0794(4) 0.0222(18) Uani 1 1 d U . .
H1 H 0.1372 0.2320 1.0408 0.029 Uiso 1 1 calc R . .
C2 C 0.0976(9) 0.2325(7) 1.1334(4) 0.026(2) Uani 1 1 d U . .
C3 C -0.0219(10) 0.2800(8) 1.1309(5) 0.029(2) Uani 1 1 d U . .
H3 H -0.0461 0.3102 1.0936 0.037 Uiso 1 1 calc R . .
C4 C -0.1069(11) 0.2848(9) 1.1808(5) 0.039(3) Uani 1 1 d U . .
H4 H -0.1883 0.3213 1.1795 0.051 Uiso 1 1 calc R . .
C5 C -0.0773(12) 0.2378(10) 1.2334(5) 0.048(3) Uani 1 1 d U . .
H5 H -0.1396 0.2382 1.2677 0.062 Uiso 1 1 calc R . .
C6 C 0.0417(12) 0.1910(10) 1.2354(5) 0.045(3) Uani 1 1 d U . .
H6 H 0.0652 0.1598 1.2723 0.058 Uiso 1 1 calc R . .
C7 C 0.1297(11) 0.1872(9) 1.1855(5) 0.037(3) Uani 1 1 d U . .
H7 H 0.2131 0.1529 1.1873 0.048 Uiso 1 1 calc R . .
C8 C 0.2910(10) 0.1560(7) 1.0722(4) 0.028(2) Uani 1 1 d U . .
H8A H 0.3425 0.1607 1.0346 0.036 Uiso 1 1 calc R . .
H8B H 0.2404 0.0950 1.0687 0.036 Uiso 1 1 calc R . .
H8C H 0.3533 0.1610 1.1087 0.036 Uiso 1 1 calc R . .
C9 C 0.5508(10) 0.2881(7) 0.9007(4) 0.027(2) Uani 1 1 d U . .
H9 H 0.6030 0.2580 0.9318 0.035 Uiso 1 1 calc R . .
C10 C 0.6458(10) 0.3149(8) 0.8500(4) 0.029(2) Uani 1 1 d U . .
C11 C 0.5980(12) 0.3624(8) 0.8006(5) 0.038(2) Uani 1 1 d U . .
H11 H 0.5029 0.3783 0.7977 0.049 Uiso 1 1 calc R . .
C12 C 0.6874(14) 0.3870(10) 0.7555(5) 0.049(3) Uani 1 1 d U . .
H12 H 0.6549 0.4220 0.7217 0.064 Uiso 1 1 calc R . .
C13 C 0.8180(14) 0.3631(10) 0.7577(6) 0.056(3) Uani 1 1 d U . .
H13 H 0.8785 0.3792 0.7250 0.072 Uiso 1 1 calc R . .
C14 C 0.8676(12) 0.3150(9) 0.8069(6) 0.047(3) Uani 1 1 d U . .
H14 H 0.9624 0.2983 0.8090 0.060 Uiso 1 1 calc R . .
C15 C 0.7804(11) 0.2919(8) 0.8519(5) 0.036(2) Uani 1 1 d U . .
H15 H 0.8143 0.2584 0.8861 0.047 Uiso 1 1 calc R . .
C16 C 0.4341(14) 0.2190(8) 0.8739(6) 0.048(3) Uani 1 1 d U . .
H16A H 0.3770 0.2025 0.9077 0.063 Uiso 1 1 calc R . .
H16B H 0.4715 0.1617 0.8534 0.063 Uiso 1 1 calc R . .
H16C H 0.3798 0.2489 0.8434 0.063 Uiso 1 1 calc R . .
Pt2 Pt 0.61379(3) 0.64094(2) 0.987799(17) 0.01672(7) Uani 1 1 d U . .
I3 I 0.44437(6) 0.61659(5) 0.89151(3) 0.02566(13) Uani 1 1 d U . .
I4 I 0.78685(6) 0.66271(4) 1.08303(3) 0.02463(13) Uani 1 1 d U . .
N3 N 0.7552(8) 0.6935(5) 0.9291(4) 0.0199(15) Uani 1 1 d U . .
H3A H 0.7097 0.6990 0.8904 0.026 Uiso 1 1 calc R . .
H3B H 0.7825 0.7557 0.9465 0.026 Uiso 1 1 calc R . .
N4 N 0.4726(8) 0.5917(5) 1.0456(4) 0.0200(15) Uani 1 1 d U . .
H4A H 0.4062 0.5545 1.0201 0.026 Uiso 1 1 calc R . .
H4B H 0.5164 0.5504 1.0706 0.026 Uiso 1 1 calc R . .
C17 C 0.8818(9) 0.6414(7) 0.9152(4) 0.0230(18) Uani 1 1 d U . .
H17 H 0.9412 0.6495 0.9527 0.030 Uiso 1 1 calc R . .
C18 C 0.9531(9) 0.6873(6) 0.8638(4) 0.0210(17) Uani 1 1 d U . .
C19 C 1.0836(9) 0.7225(7) 0.8729(5) 0.0262(19) Uani 1 1 d U . .
H19 H 1.1309 0.7167 0.9128 0.034 Uiso 1 1 calc R . .
C20 C 1.1510(11) 0.7659(8) 0.8278(6) 0.038(2) Uani 1 1 d U . .
H20 H 1.2449 0.7901 0.8354 0.049 Uiso 1 1 calc R . .
C21 C 1.0826(12) 0.7748(8) 0.7711(6) 0.043(3) Uani 1 1 d U . .
H21 H 1.1277 0.8074 0.7392 0.056 Uiso 1 1 calc R . .
C22 C 0.9510(12) 0.7375(8) 0.7598(5) 0.039(2) Uani 1 1 d U . .
H22 H 0.9034 0.7421 0.7198 0.051 Uiso 1 1 calc R . .
C23 C 0.8866(11) 0.6923(8) 0.8076(5) 0.035(2) Uani 1 1 d U . .
H23 H 0.7945 0.6646 0.8004 0.046 Uiso 1 1 calc R . .
C24 C 0.8479(11) 0.5351(7) 0.8986(5) 0.032(2) Uani 1 1 d U . .
H24A H 0.8224 0.5069 0.9362 0.042 Uiso 1 1 calc R . .
H24B H 0.9272 0.5046 0.8813 0.042 Uiso 1 1 calc R . .
H24C H 0.7726 0.5262 0.8678 0.042 Uiso 1 1 calc R . .
C25 C 0.3994(9) 0.6607(7) 1.0886(4) 0.0245(19) Uani 1 1 d U . .
H25 H 0.4675 0.7009 1.1139 0.032 Uiso 1 1 calc R . .
C26 C 0.3171(9) 0.6054(6) 1.1325(4) 0.0205(17) Uani 1 1 d U . .
C27 C 0.1809(9) 0.5776(7) 1.1195(4) 0.0250(19) Uani 1 1 d U . .
H27 H 0.1348 0.5950 1.0819 0.033 Uiso 1 1 calc R . .
C28 C 0.1104(11) 0.5248(8) 1.1605(5) 0.034(2) Uani 1 1 d U . .
H28 H 0.0140 0.5083 1.1522 0.044 Uiso 1 1 calc R . .
C29 C 0.1750(12) 0.4959(8) 1.2125(5) 0.035(2) Uani 1 1 d U . .
H29 H 0.1267 0.4556 1.2393 0.046 Uiso 1 1 calc R . .
C30 C 0.3091(12) 0.5247(7) 1.2261(5) 0.034(2) Uani 1 1 d U . .
H30 H 0.3546 0.5065 1.2636 0.044 Uiso 1 1 calc R . .
C31 C 0.3812(10) 0.5804(7) 1.1861(4) 0.0259(19) Uani 1 1 d U . .
H31 H 0.4757 0.6010 1.1963 0.034 Uiso 1 1 calc R . .
C32 C 0.3188(11) 0.7230(8) 1.0506(5) 0.036(2) Uani 1 1 d U . .
H32A H 0.3806 0.7637 1.0297 0.046 Uiso 1 1 calc R . .
H32B H 0.2619 0.7621 1.0782 0.046 Uiso 1 1 calc R . .
H32C H 0.2615 0.6836 1.0194 0.046 Uiso 1 1 calc R . .
Pt3 Pt 0.51067(3) 1.02442(2) 0.493832(16) 0.01686(7) Uani 1 1 d U . .
I5 I 0.66871(7) 0.91607(5) 0.42703(3) 0.03280(15) Uani 1 1 d U . .
I6 I 0.35909(8) 1.13357(5) 0.56360(3) 0.03698(17) Uani 1 1 d U . .
N5 N 0.5385(8) 0.9388(6) 0.5640(4) 0.0253(16) Uani 1 1 d U . .
H5A H 0.6118 0.9002 0.5533 0.033 Uiso 1 1 calc R . .
H5B H 0.5659 0.9783 0.6008 0.033 Uiso 1 1 calc R . .
N6 N 0.4912(8) 1.1118(5) 0.4247(3) 0.0175(15) Uani 1 1 d U . .
H6A H 0.4444 1.1651 0.4412 0.023 Uiso 1 1 calc R . .
H6B H 0.5794 1.1340 0.4156 0.023 Uiso 1 1 calc R . .
C33 C 0.4235(10) 0.8756(7) 0.5797(5) 0.0254(19) Uani 1 1 d U . .
H33 H 0.3556 0.9149 0.6002 0.033 Uiso 1 1 calc R . .
C34 C 0.4721(9) 0.8081(6) 0.6250(4) 0.0205(17) Uani 1 1 d U . .
C35 C 0.5777(10) 0.7482(6) 0.6105(4) 0.0223(18) Uani 1 1 d U . .
H35 H 0.6212 0.7500 0.5705 0.029 Uiso 1 1 calc R . .
C36 C 0.6221(10) 0.6868(7) 0.6513(5) 0.028(2) Uani 1 1 d U . .
H36 H 0.6996 0.6482 0.6413 0.037 Uiso 1 1 calc R . .
C37 C 0.5570(11) 0.6801(8) 0.7060(5) 0.035(2) Uani 1 1 d U . .
H37 H 0.5860 0.6346 0.7341 0.046 Uiso 1 1 calc R . .
C38 C 0.4512(12) 0.7367(9) 0.7217(5) 0.037(3) Uani 1 1 d U . .
H38 H 0.4050 0.7318 0.7608 0.048 Uiso 1 1 calc R . .
C39 C 0.4109(10) 0.8014(8) 0.6811(5) 0.028(2) Uani 1 1 d U . .
H39 H 0.3374 0.8429 0.6927 0.037 Uiso 1 1 calc R . .
C40 C 0.3594(11) 0.8239(8) 0.5203(5) 0.039(3) Uani 1 1 d U . .
H40A H 0.3304 0.8698 0.4925 0.051 Uiso 1 1 calc R . .
H40B H 0.2809 0.7851 0.5305 0.051 Uiso 1 1 calc R . .
H40C H 0.4255 0.7834 0.4995 0.051 Uiso 1 1 calc R . .
C41 C 0.4197(11) 1.0727(7) 0.3631(4) 0.030(2) Uani 1 1 d U . .
H41 H 0.4680 1.0182 0.3454 0.039 Uiso 1 1 calc R . .
C42 C 0.4301(10) 1.1498(7) 0.3182(4) 0.0227(18) Uani 1 1 d U . .
C43 C 0.5176(10) 1.1415(7) 0.2694(5) 0.0270(19) Uani 1 1 d U . .
H43 H 0.5680 1.0840 0.2619 0.035 Uiso 1 1 calc R . .
C44 C 0.5355(10) 1.2119(7) 0.2313(4) 0.027(2) Uani 1 1 d U . .
H44 H 0.5987 1.2049 0.1973 0.035 Uiso 1 1 calc R . .
C45 C 0.4629(10) 1.2934(7) 0.2415(4) 0.0246(19) Uani 1 1 d U . .
H45 H 0.4759 1.3445 0.2150 0.032 Uiso 1 1 calc R . .
C46 C 0.3727(12) 1.3019(8) 0.2890(5) 0.034(2) Uani 1 1 d U . .
H46 H 0.3199 1.3584 0.2955 0.044 Uiso 1 1 calc R . .
C47 C 0.3568(11) 1.2308(7) 0.3274(5) 0.029(2) Uani 1 1 d U . .
H47 H 0.2934 1.2376 0.3613 0.038 Uiso 1 1 calc R . .
C48 C 0.2745(13) 1.0396(10) 0.3742(6) 0.054(4) Uani 1 1 d U . .
H48A H 0.2752 0.9938 0.4051 0.071 Uiso 1 1 calc R . .
H48B H 0.2322 1.0098 0.3350 0.071 Uiso 1 1 calc R . .
H48C H 0.2232 1.0938 0.3898 0.071 Uiso 1 1 calc R . .
Pt4 Pt 0.82832(3) 0.92776(2) 0.966277(16) 0.01780(7) Uani 1 1 d U B .
I7 I 1.03957(6) 0.90247(5) 1.03682(3) 0.02861(14) Uani 1 1 d U . .
I8 I 0.62084(8) 0.94623(7) 0.89249(4) 0.0529(2) Uani 1 1 d U . .
N7 N 0.9571(8) 0.9474(5) 0.8943(4) 0.0226(16) Uani 1 1 d U . .
H7A H 1.0421 0.9243 0.9052 0.029 Uiso 1 1 calc R . .
H7B H 0.9226 0.9083 0.8584 0.029 Uiso 1 1 calc R . .
N8 N 0.6977(8) 0.9040(5) 1.0360(3) 0.0228(16) Uani 1 1 d U . .
H8D H 0.6084 0.9057 1.0190 0.030 Uiso 1 1 calc R A 1
H8E H 0.7091 0.8414 1.0458 0.030 Uiso 1 1 calc R A 1
C49 C 0.9825(10) 1.0451(7) 0.8755(4) 0.0252(19) Uani 1 1 d U . .
H49 H 0.8985 1.0661 0.8574 0.033 Uiso 1 1 calc R . .
C50 C 1.0897(10) 1.0428(7) 0.8266(4) 0.0224(18) Uani 1 1 d U . .
C51 C 1.2162(10) 1.0093(7) 0.8373(4) 0.029(2) Uani 1 1 d U . .
H51 H 1.2391 0.9869 0.8775 0.037 Uiso 1 1 calc R . .
C52 C 1.3127(10) 1.0073(8) 0.7904(5) 0.030(2) Uani 1 1 d U . .
H52 H 1.4000 0.9795 0.7972 0.039 Uiso 1 1 calc R . .
C53 C 1.2855(10) 1.0437(8) 0.7358(5) 0.030(2) Uani 1 1 d U . .
H53 H 1.3556 1.0466 0.7050 0.039 Uiso 1 1 calc R . .
C54 C 1.1591(12) 1.0765(9) 0.7239(5) 0.038(3) Uani 1 1 d U . .
H54 H 1.1372 1.0989 0.6836 0.049 Uiso 1 1 calc R . .
C55 C 1.0639(10) 1.0773(7) 0.7694(5) 0.029(2) Uani 1 1 d U . .
H55 H 0.9756 1.1029 0.7612 0.037 Uiso 1 1 calc R . .
C56 C 1.0254(12) 1.1124(7) 0.9328(5) 0.035(2) Uani 1 1 d U . .
H56A H 1.1132 1.0951 0.9491 0.046 Uiso 1 1 calc R . .
H56B H 0.9579 1.1084 0.9647 0.046 Uiso 1 1 calc R . .
H56C H 1.0327 1.1771 0.9214 0.046 Uiso 1 1 calc R . .
C57A C 0.7057(12) 0.9673(9) 1.0965(5) 0.044(3) Uani 0.47(3) 1 d PDU B 1
H57A H 0.7878 0.9475 1.1169 0.058 Uiso 0.47(3) 1 calc PR B 1
C57B C 0.7057(12) 0.9673(9) 1.0965(5) 0.044(3) Uani 0.53(3) 1 d PDU B 2
H57B H 0.7958 0.9689 1.1167 0.058 Uiso 0.53(3) 1 calc PR B 2
C58 C 0.5973(10) 0.9395(7) 1.1394(4) 0.028(2) Uani 1 1 d U . .
C59 C 0.6285(11) 0.8922(8) 1.1909(5) 0.038(2) Uani 1 1 d U B .
H59 H 0.7223 0.8765 1.1990 0.049 Uiso 1 1 calc R . .
C60 C 0.5301(12) 0.8670(9) 1.2306(5) 0.039(2) Uani 1 1 d U . .
H60 H 0.5547 0.8345 1.2668 0.051 Uiso 1 1 calc R B .
C61 C 0.3953(11) 0.8877(8) 1.2194(5) 0.032(2) Uani 1 1 d U B .
H61 H 0.3254 0.8694 1.2475 0.042 Uiso 1 1 calc R . .
C62 C 0.3619(10) 0.9333(8) 1.1693(5) 0.033(2) Uani 1 1 d U . .
H62 H 0.2679 0.9488 1.1616 0.042 Uiso 1 1 calc R B .
C63 C 0.4617(10) 0.9582(8) 1.1287(5) 0.031(2) Uani 1 1 d U B .
H63 H 0.4359 0.9894 1.0921 0.040 Uiso 1 1 calc R . .
C64A C 0.736(4) 1.0712(13) 1.0947(17) 0.053(5) Uiso 0.47(3) 1 d PDU B 1
H64A H 0.6651 1.0971 1.0695 0.068 Uiso 0.47(3) 1 calc PR B 1
H64B H 0.8236 1.0810 1.0762 0.068 Uiso 0.47(3) 1 calc PR B 1
H64C H 0.7378 1.1033 1.1372 0.068 Uiso 0.47(3) 1 calc PR B 1
C64B C 0.675(3) 1.0614(15) 1.0748(14) 0.053(5) Uiso 0.53(3) 1 d PDU B 2
H64D H 0.5845 1.0572 1.0544 0.068 Uiso 0.53(3) 1 calc PR B 2
H64E H 0.7420 1.0785 1.0452 0.068 Uiso 0.53(3) 1 calc PR B 2
H64F H 0.6773 1.1097 1.1107 0.068 Uiso 0.53(3) 1 calc PR B 2
Pt5 Pt 0.76188(3) 0.31168(2) 0.493469(16) 0.01713(7) Uani 1 1 d U . .
I9 I 0.70186(7) 0.43743(5) 0.58339(3) 0.03084(15) Uani 1 1 d U . .
I10 I 0.84311(7) 0.19019(5) 0.40475(3) 0.02675(14) Uani 1 1 d U . .
N9 N 0.7694(7) 0.4151(5) 0.4340(3) 0.0184(14) Uani 1 1 d U . .
H9A H 0.7844 0.4742 0.4585 0.024 Uiso 1 1 calc R . .
H9B H 0.8461 0.4057 0.4091 0.024 Uiso 1 1 calc R . .
N10 N 0.7409(7) 0.2077(6) 0.5529(4) 0.0225(16) Uani 1 1 d U . .
H10A H 0.7000 0.2352 0.5893 0.029 Uiso 1 1 calc R . .
H10B H 0.6782 0.1607 0.5333 0.029 Uiso 1 1 calc R . .
C65 C 0.6486(9) 0.4226(7) 0.3908(4) 0.0236(19) Uani 1 1 d U . .
H65 H 0.6359 0.3624 0.3644 0.031 Uiso 1 1 calc R . .
C66 C 0.6794(9) 0.4988(7) 0.3485(4) 0.0192(17) Uani 1 1 d U . .
C67 C 0.6597(12) 0.5961(8) 0.3668(5) 0.035(2) Uani 1 1 d U . .
H67 H 0.6223 0.6154 0.4074 0.045 Uiso 1 1 calc R . .
C68 C 0.6929(13) 0.6632(8) 0.3277(5) 0.040(3) Uani 1 1 d U . .
H68 H 0.6809 0.7299 0.3415 0.053 Uiso 1 1 calc R . .
C69 C 0.7427(11) 0.6384(8) 0.2695(5) 0.035(2) Uani 1 1 d U . .
H69 H 0.7650 0.6871 0.2422 0.045 Uiso 1 1 calc R . .
C70 C 0.7609(13) 0.5447(8) 0.2499(5) 0.039(3) Uani 1 1 d U . .
H70 H 0.7938 0.5264 0.2082 0.050 Uiso 1 1 calc R . .
C71 C 0.7319(10) 0.4753(8) 0.2902(5) 0.031(2) Uani 1 1 d U . .
H71 H 0.7491 0.4092 0.2768 0.040 Uiso 1 1 calc R . .
C72 C 0.5222(9) 0.4369(8) 0.4272(5) 0.035(2) Uani 1 1 d U . .
H72A H 0.5327 0.4960 0.4549 0.045 Uiso 1 1 calc R . .
H72B H 0.5070 0.3841 0.4521 0.045 Uiso 1 1 calc R . .
H72C H 0.4447 0.4399 0.3983 0.045 Uiso 1 1 calc R . .
C73 C 0.8625(10) 0.1579(6) 0.5741(4) 0.0229(18) Uani 1 1 d U . .
H73 H 0.8976 0.1212 0.5376 0.030 Uiso 1 1 calc R . .
C74 C 0.8215(9) 0.0887(7) 0.6213(4) 0.0221(18) Uani 1 1 d U . .
C75 C 0.7386(10) 0.1142(7) 0.6712(4) 0.0241(19) Uani 1 1 d U . .
H75 H 0.7052 0.1781 0.6773 0.031 Uiso 1 1 calc R . .
C76 C 0.7035(11) 0.0488(7) 0.7120(4) 0.028(2) Uani 1 1 d U . .
H76 H 0.6456 0.0671 0.7468 0.037 Uiso 1 1 calc R . .
C77 C 0.7490(11) -0.0409(7) 0.7042(5) 0.031(2) Uani 1 1 d U . .
H77 H 0.7226 -0.0865 0.7330 0.041 Uiso 1 1 calc R . .
C78 C 0.8316(11) -0.0669(7) 0.6559(5) 0.030(2) Uani 1 1 d U . .
H78 H 0.8656 -0.1307 0.6511 0.039 Uiso 1 1 calc R . .
C79 C 0.8676(10) -0.0035(7) 0.6137(5) 0.0257(19) Uani 1 1 d U . .
H79 H 0.9248 -0.0231 0.5789 0.033 Uiso 1 1 calc R . .
C80 C 0.9729(10) 0.2288(8) 0.6013(6) 0.037(3) Uani 1 1 d U . .
H80A H 0.9968 0.2715 0.5703 0.048 Uiso 1 1 calc R . .
H80B H 1.0527 0.1953 0.6128 0.048 Uiso 1 1 calc R . .
H80C H 0.9403 0.2654 0.6384 0.048 Uiso 1 1 calc R . .
Pt6 Pt 0.04466(3) 0.58036(2) 0.467470(16) 0.01794(7) Uani 1 1 d U . .
I11 I 0.12498(6) 0.43316(5) 0.39844(3) 0.02610(14) Uani 1 1 d U . .
I12 I -0.05261(7) 0.72319(5) 0.53464(3) 0.03265(15) Uani 1 1 d U . .
N11 N 0.0675(8) 0.5141(6) 0.5474(4) 0.0248(16) Uani 1 1 d U . .
H11A H 0.0282 0.5520 0.5803 0.032 Uiso 1 1 calc R . .
H11B H 0.0156 0.4561 0.5413 0.032 Uiso 1 1 calc R . .
N12 N 0.0206(8) 0.6491(6) 0.3888(4) 0.0242(16) Uani 1 1 d U . .
H89A H 0.0274 0.6041 0.3534 0.031 Uiso 1 1 calc R . .
H89B H -0.0684 0.6712 0.3879 0.031 Uiso 1 1 calc R . .
C81 C 0.2083(9) 0.4928(6) 0.5696(4) 0.0219(18) Uani 1 1 d U . .
H81 H 0.2390 0.4394 0.5421 0.028 Uiso 1 1 calc R . .
C82 C 0.2043(9) 0.4638(7) 0.6356(4) 0.0215(18) Uani 1 1 d U . .
C83 C 0.2557(11) 0.3796(7) 0.6487(5) 0.034(2) Uani 1 1 d U . .
H83 H 0.2923 0.3377 0.6150 0.045 Uiso 1 1 calc R . .
C84 C 0.2564(14) 0.3526(9) 0.7096(6) 0.048(3) Uani 1 1 d U . .
H84 H 0.2898 0.2913 0.7178 0.062 Uiso 1 1 calc R . .
C85 C 0.2100(11) 0.4127(10) 0.7573(5) 0.045(3) Uani 1 1 d U . .
H85 H 0.2115 0.3947 0.7998 0.058 Uiso 1 1 calc R . .
C86 C 0.1611(12) 0.4988(10) 0.7455(5) 0.045(3) Uani 1 1 d U . .
H86 H 0.1278 0.5414 0.7797 0.058 Uiso 1 1 calc R . .
C87 C 0.1591(12) 0.5249(9) 0.6862(5) 0.040(3) Uani 1 1 d U . .
H87 H 0.1260 0.5865 0.6787 0.052 Uiso 1 1 calc R . .
C88 C 0.3043(10) 0.5767(8) 0.5651(5) 0.033(2) Uani 1 1 d U . .
H88A H 0.3023 0.5932 0.5221 0.042 Uiso 1 1 calc R . .
H88B H 0.3961 0.5608 0.5769 0.042 Uiso 1 1 calc R . .
H88C H 0.2767 0.6304 0.5932 0.042 Uiso 1 1 calc R . .
C90 C 0.1199(9) 0.7327(7) 0.3819(4) 0.0240(19) Uani 1 1 d U . .
H90 H 0.1204 0.7758 0.4205 0.031 Uiso 1 1 calc R . .
C91 C 0.0705(9) 0.7862(7) 0.3281(4) 0.0237(18) Uani 1 1 d U . .
C92 C 0.0886(10) 0.7538(7) 0.2658(5) 0.028(2) Uani 1 1 d U . .
H92 H 0.1304 0.6934 0.2552 0.036 Uiso 1 1 calc R . .
C93 C 0.0484(11) 0.8060(9) 0.2191(5) 0.041(2) Uani 1 1 d U . .
H93 H 0.0610 0.7819 0.1756 0.053 Uiso 1 1 calc R . .
C94 C -0.0095(11) 0.8916(9) 0.2324(6) 0.040(2) Uani 1 1 d U . .
H94 H -0.0341 0.9298 0.1991 0.052 Uiso 1 1 calc R . .
C95 C -0.0320(12) 0.9222(9) 0.2938(6) 0.044(3) Uani 1 1 d U . .
H95 H -0.0765 0.9817 0.3038 0.057 Uiso 1 1 calc R . .
C96 C 0.0078(10) 0.8694(7) 0.3425(5) 0.030(2) Uani 1 1 d U . .
H96 H -0.0091 0.8917 0.3859 0.039 Uiso 1 1 calc R . .
C97 C 0.2605(10) 0.6956(7) 0.3749(5) 0.028(2) Uani 1 1 d U . .
H97A H 0.2869 0.6665 0.4123 0.036 Uiso 1 1 calc R . .
H97B H 0.3249 0.7479 0.3694 0.036 Uiso 1 1 calc R . .
H97C H 0.2605 0.6485 0.3384 0.036 Uiso 1 1 calc R . .

loop_
_atom_site_aniso_label
_atom_site_aniso_U_11
_atom_site_aniso_U_22
_atom_site_aniso_U_33
_atom_site_aniso_U_23
_atom_site_aniso_U_13
_atom_site_aniso_U_12
Pt1 0.01908(17) 0.01867(17) 0.01349(16) 0.00301(13) 0.00189(13) -0.00004(13)
I1 0.0223(3) 0.0458(4) 0.0266(3) 0.0152(3) -0.0035(3) -0.0019(3)
I2 0.0240(3) 0.0337(3) 0.0259(3) 0.0108(3) -0.0031(2) 0.0020(3)
N1 0.024(4) 0.021(4) 0.013(3) 0.002(3) -0.003(3) -0.007(3)
N2 0.024(4) 0.024(4) 0.018(4) 0.002(3) 0.007(3) 0.004(3)
C1 0.022(4) 0.028(5) 0.016(4) 0.001(4) -0.003(3) -0.003(3)
C2 0.016(4) 0.039(6) 0.023(5) 0.013(4) -0.001(3) -0.008(4)
C3 0.020(4) 0.048(6) 0.021(5) 0.013(4) -0.001(3) -0.002(4)
C4 0.030(6) 0.066(8) 0.023(5) 0.010(5) 0.004(4) 0.011(5)
C5 0.031(6) 0.086(10) 0.029(6) 0.023(6) 0.011(5) -0.007(5)
C6 0.035(6) 0.078(9) 0.026(5) 0.028(6) 0.006(4) -0.003(5)
C7 0.030(5) 0.054(7) 0.031(5) 0.022(5) 0.000(4) 0.009(5)
C8 0.034(5) 0.026(5) 0.023(5) 0.001(4) 0.001(4) -0.002(4)
C9 0.035(5) 0.024(5) 0.022(5) 0.004(4) 0.008(4) 0.004(4)
C10 0.027(4) 0.041(6) 0.016(4) -0.005(4) 0.004(3) 0.000(4)
C11 0.045(6) 0.040(6) 0.030(5) 0.005(4) 0.008(4) 0.006(5)
C12 0.065(7) 0.059(8) 0.022(5) 0.000(5) 0.014(5) -0.006(6)
C13 0.061(7) 0.065(9) 0.037(6) -0.013(5) 0.029(6) -0.007(6)
C14 0.031(6) 0.049(7) 0.055(7) -0.019(5) 0.023(5) -0.002(5)
C15 0.035(5) 0.038(6) 0.034(6) -0.008(4) 0.006(4) 0.014(5)
C16 0.070(8) 0.024(6) 0.049(7) -0.008(5) 0.032(6) -0.018(5)
Pt2 0.01892(16) 0.01605(15) 0.01605(15) 0.00449(12) 0.00223(12) 0.00267(12)
I3 0.0260(3) 0.0307(3) 0.0217(3) 0.0099(3) -0.0031(2) 0.0019(3)
I4 0.0256(3) 0.0282(3) 0.0207(3) 0.0071(2) -0.0026(2) -0.0001(2)
N3 0.025(4) 0.015(4) 0.021(4) 0.002(3) 0.006(3) 0.003(3)
N4 0.024(4) 0.015(4) 0.023(4) 0.009(3) 0.003(3) 0.002(3)
C17 0.015(4) 0.038(5) 0.016(4) 0.000(4) 0.000(3) 0.003(4)
C18 0.021(4) 0.024(5) 0.019(4) 0.001(3) 0.003(3) 0.007(3)
C19 0.019(4) 0.026(5) 0.034(5) -0.001(4) 0.008(4) 0.007(4)
C20 0.020(5) 0.031(6) 0.062(7) 0.003(5) 0.008(4) -0.001(4)
C21 0.044(6) 0.042(7) 0.051(6) 0.026(6) 0.027(5) 0.015(5)
C22 0.041(6) 0.049(7) 0.031(5) 0.016(5) 0.014(4) 0.010(5)
C23 0.027(5) 0.051(7) 0.030(5) 0.013(5) 0.003(4) 0.006(5)
C24 0.028(5) 0.029(5) 0.042(6) 0.012(4) 0.009(5) 0.009(4)
C25 0.017(4) 0.030(5) 0.026(5) 0.004(4) 0.006(3) -0.003(4)
C26 0.018(4) 0.017(4) 0.028(5) 0.003(3) 0.007(3) 0.006(3)
C27 0.018(4) 0.039(6) 0.020(4) 0.005(4) 0.005(3) 0.009(4)
C28 0.032(5) 0.035(6) 0.035(6) 0.004(4) 0.016(4) 0.002(4)
C29 0.048(6) 0.036(6) 0.024(5) 0.009(4) 0.024(4) 0.006(5)
C30 0.054(6) 0.025(5) 0.023(5) 0.002(4) 0.001(4) 0.011(5)
C31 0.027(5) 0.027(5) 0.023(5) 0.002(4) -0.002(4) 0.006(4)
C32 0.033(6) 0.040(6) 0.038(6) 0.017(5) 0.019(5) 0.016(5)
Pt3 0.02071(17) 0.01656(16) 0.01366(16) 0.00384(12) 0.00092(13) -0.00081(13)
I5 0.0407(4) 0.0290(3) 0.0309(4) 0.0056(3) 0.0117(3) 0.0135(3)
I6 0.0499(4) 0.0323(4) 0.0319(4) 0.0074(3) 0.0199(3) 0.0143(3)
N5 0.021(4) 0.025(4) 0.031(4) 0.012(3) -0.005(3) -0.004(3)
N6 0.018(4) 0.019(4) 0.016(3) 0.003(3) 0.000(3) 0.006(3)
C33 0.022(5) 0.028(5) 0.027(5) 0.009(4) 0.002(4) 0.003(4)
C34 0.024(5) 0.022(4) 0.015(4) 0.003(3) -0.002(3) -0.003(3)
C35 0.026(5) 0.017(4) 0.025(5) 0.005(3) 0.010(4) -0.005(3)
C36 0.024(5) 0.018(5) 0.042(6) 0.001(4) -0.001(4) 0.006(4)
C37 0.039(6) 0.034(6) 0.036(6) 0.021(5) -0.009(4) 0.006(4)
C38 0.046(7) 0.053(7) 0.016(5) 0.013(4) 0.014(4) 0.004(5)
C39 0.022(5) 0.039(6) 0.027(5) 0.011(4) 0.008(4) 0.005(4)
C40 0.042(6) 0.035(6) 0.040(6) 0.022(5) -0.019(5) -0.027(5)
C41 0.045(6) 0.025(5) 0.019(4) 0.003(4) -0.010(4) -0.006(4)
C42 0.029(5) 0.023(4) 0.016(4) 0.001(3) -0.006(3) -0.002(4)
C43 0.027(5) 0.025(5) 0.027(5) -0.001(4) -0.003(4) 0.004(4)
C44 0.027(5) 0.039(5) 0.015(4) 0.001(4) 0.005(4) 0.003(4)
C45 0.030(5) 0.032(5) 0.012(4) 0.004(4) -0.003(3) -0.001(4)
C46 0.047(6) 0.036(6) 0.021(5) 0.010(4) 0.011(4) 0.016(5)
C47 0.036(6) 0.031(5) 0.021(5) 0.009(4) 0.004(4) 0.005(4)
C48 0.048(7) 0.065(9) 0.052(8) 0.032(7) -0.018(6) -0.024(6)
Pt4 0.02047(17) 0.01729(17) 0.01611(16) 0.00343(13) 0.00058(13) 0.00213(13)
I7 0.0220(3) 0.0367(4) 0.0291(3) 0.0129(3) -0.0026(3) 0.0027(3)
I8 0.0297(4) 0.0937(7) 0.0401(4) 0.0361(5) -0.0108(3) -0.0041(4)
N7 0.024(4) 0.020(4) 0.025(4) 0.003(3) 0.003(3) 0.003(3)
N8 0.026(4) 0.022(4) 0.021(3) 0.004(3) 0.000(3) 0.005(3)
C49 0.033(5) 0.027(5) 0.016(4) 0.005(4) 0.002(4) -0.003(4)
C50 0.027(4) 0.023(5) 0.015(4) -0.001(3) -0.004(3) -0.006(4)
C51 0.032(5) 0.038(6) 0.018(4) 0.014(4) -0.003(4) 0.001(4)
C52 0.022(5) 0.041(6) 0.028(5) 0.008(4) -0.007(4) -0.005(4)
C53 0.027(5) 0.036(6) 0.026(5) 0.004(4) 0.007(4) -0.007(4)
C54 0.041(6) 0.054(7) 0.022(5) 0.019(5) -0.001(4) 0.005(5)
C55 0.025(5) 0.027(5) 0.036(5) 0.012(4) -0.002(4) 0.004(4)
C56 0.054(7) 0.023(5) 0.027(5) -0.001(4) 0.009(5) -0.004(5)
C57A 0.044(6) 0.048(7) 0.035(5) -0.023(4) 0.020(5) -0.012(5)
C57B 0.044(6) 0.048(7) 0.035(5) -0.023(4) 0.020(5) -0.012(5)
C58 0.025(4) 0.033(5) 0.023(4) -0.011(4) 0.005(3) -0.001(4)
C59 0.027(5) 0.051(7) 0.033(5) -0.005(4) -0.009(4) 0.008(5)
C60 0.045(6) 0.050(7) 0.022(5) 0.005(5) -0.006(4) 0.004(5)
C61 0.038(5) 0.037(6) 0.021(5) 0.001(4) 0.006(4) -0.008(5)
C62 0.017(4) 0.049(7) 0.031(5) 0.000(4) -0.001(4) 0.004(4)
C63 0.033(5) 0.040(6) 0.021(5) 0.004(4) 0.000(4) 0.008(4)
Pt5 0.01682(16) 0.02088(17) 0.01462(16) 0.00738(13) 0.00046(12) -0.00178(13)
I9 0.0422(4) 0.0309(3) 0.0204(3) 0.0035(3) 0.0070(3) 0.0060(3)
I10 0.0330(3) 0.0267(3) 0.0206(3) 0.0026(2) 0.0071(3) -0.0031(3)
N9 0.014(3) 0.021(4) 0.020(4) 0.002(3) 0.000(3) 0.002(3)
N10 0.017(4) 0.028(4) 0.024(4) 0.012(3) 0.001(3) -0.002(3)
C65 0.013(4) 0.033(5) 0.027(5) 0.014(4) 0.002(3) 0.003(4)
C66 0.014(4) 0.031(4) 0.013(4) 0.003(3) -0.005(3) 0.001(4)
C67 0.047(7) 0.035(5) 0.023(5) 0.007(4) -0.003(4) 0.016(5)
C68 0.066(8) 0.024(5) 0.032(5) 0.007(4) -0.011(5) 0.008(5)
C69 0.033(6) 0.036(5) 0.037(5) 0.017(4) -0.007(4) -0.005(5)
C70 0.053(7) 0.040(6) 0.025(5) 0.010(4) 0.013(5) 0.004(5)
C71 0.033(6) 0.031(5) 0.031(5) 0.009(4) 0.014(4) 0.007(4)
C72 0.016(4) 0.051(7) 0.040(6) 0.019(5) 0.005(4) 0.008(4)
C73 0.030(5) 0.021(4) 0.019(4) 0.006(3) 0.006(4) 0.005(4)
C74 0.025(5) 0.025(4) 0.017(4) 0.006(3) -0.007(3) 0.003(4)
C75 0.030(5) 0.021(5) 0.022(5) 0.006(3) 0.004(4) 0.000(4)
C76 0.040(6) 0.029(5) 0.016(4) 0.007(4) 0.002(4) -0.006(4)
C77 0.043(6) 0.027(5) 0.026(5) 0.017(4) -0.005(4) -0.002(4)
C78 0.039(6) 0.026(5) 0.025(5) 0.006(4) -0.009(4) 0.002(4)
C79 0.026(5) 0.025(4) 0.026(5) 0.001(4) -0.001(4) 0.005(4)
C80 0.021(5) 0.041(6) 0.053(7) 0.026(5) -0.002(4) 0.001(4)
Pt6 0.01388(16) 0.02252(17) 0.01812(17) 0.00556(13) 0.00120(12) -0.00002(13)
I11 0.0190(3) 0.0285(3) 0.0299(3) -0.0018(3) 0.0054(2) 0.0003(2)
I12 0.0354(4) 0.0319(4) 0.0327(4) 0.0058(3) 0.0128(3) 0.0110(3)
N11 0.018(4) 0.036(4) 0.021(4) 0.010(3) -0.003(3) -0.002(3)
n12 0.016(4) 0.030(4) 0.027(4) 0.010(3) -0.004(3) -0.005(3)
C81 0.018(4) 0.024(5) 0.024(4) 0.003(4) 0.002(3) 0.003(3)
C82 0.013(4) 0.027(5) 0.025(4) 0.007(3) -0.002(3) -0.005(3)
C83 0.042(6) 0.030(5) 0.032(5) 0.010(4) -0.015(5) -0.002(4)
C84 0.064(9) 0.037(6) 0.043(6) 0.018(5) -0.022(6) -0.004(5)
C85 0.027(6) 0.081(8) 0.029(5) 0.024(5) -0.009(4) -0.005(5)
C86 0.035(6) 0.073(8) 0.029(5) 0.009(5) 0.010(5) 0.008(6)
C87 0.049(7) 0.048(7) 0.026(5) 0.003(4) 0.006(5) 0.022(5)
C88 0.021(5) 0.045(6) 0.033(6) 0.013(5) -0.004(4) -0.005(4)
C90 0.020(4) 0.029(5) 0.024(4) 0.007(4) 0.006(4) -0.003(3)
C91 0.020(4) 0.028(5) 0.024(4) 0.010(4) -0.003(4) -0.009(3)
C92 0.029(5) 0.032(5) 0.023(4) 0.008(4) 0.002(4) -0.007(4)
C93 0.031(6) 0.065(7) 0.027(5) 0.017(5) 0.000(4) -0.009(5)
C94 0.021(5) 0.058(7) 0.044(5) 0.024(5) -0.009(5) -0.007(5)
C95 0.034(6) 0.039(6) 0.060(6) 0.014(5) -0.008(5) 0.003(5)
C96 0.027(5) 0.036(5) 0.026(5) 0.001(4) 0.001(4) -0.001(4)
C97 0.024(4) 0.030(5) 0.030(5) 0.008(4) -0.004(4) -0.002(4)

loop_
_atom_type_symbol
_atom_type_description
_atom_type_scat_dispersion_real
_atom_type_scat_dispersion_imag
_atom_type_scat_source
C C .0033 .0016 'International Tables Vol C Tables 4.2.6.8 and 6.1.1.4'
H H .0000 .0000 'International Tables Vol C Tables 4.2.6.8 and 6.1.1.4'
I I -.4742 1.8119 'International Tables Vol C Tables 4.2.6.8 and 6.1.1.4'
N N .0061 .0033 'International Tables Vol C Tables 4.2.6.8 and 6.1.1.4'
Pt Pt -1.7033 8.3905 'International Tables Vol C Tables 4.2.6.8 and 6.1.1.4'

loop_
_geom_angle_atom_site_label_1
_geom_angle_atom_site_label_2
_geom_angle_atom_site_label_3
_geom_angle
N2 Pt1 N1 177.3(3)
N2 Pt1 I1 88.7(2)
N1 Pt1 I1 91.0(2)
N2 Pt1 I2 91.4(2)
N1 Pt1 I2 89.3(2)
I1 Pt1 I2 171.88(3)
C1 N1 Pt1 115.0(5)
C1 N1 H1A 108.5
Pt1 N1 H1A 108.5
C1 N1 H1B 108.5
Pt1 N1 H1B 108.5
H1A N1 H1B 107.5
C9 N2 Pt1 114.2(6)
C9 N2 H2A 108.7
Pt1 N2 H2A 108.7
C9 N2 H2B 108.7
Pt1 N2 H2B 108.7
H2A N2 H2B 107.6
N1 C1 C8 108.9(7)
N1 C1 C2 109.1(7)
C8 C1 C2 115.4(8)
N1 C1 H1 107.7
C8 C1 H1 107.7
C2 C1 H1 107.7
C7 C2 C3 119.8(9)
C7 C2 C1 121.8(9)
C3 C2 C1 118.3(8)
C12 C11 C10 119.4(11)
C12 C11 H11 120.3
C10 C11 H11 120.3
C14 C15 C10 121.6(11)
C14 C15 H15 119.2
C10 C15 H15 119.2
C4 C3 C2 120.3(9)
C4 C3 H3 119.9
C2 C3 H3 119.9
C15 C10 C11 118.8(10)
C15 C10 C9 120.5(10)
C11 C10 C9 120.7(9)
C6 C5 C4 118.4(10)
C6 C5 H5 120.8
C4 C5 H5 120.8
C3 C4 C5 120.6(11)
C3 C4 H4 119.7
C5 C4 H4 119.7
C2 C7 C6 119.5(10)
C2 C7 H7 120.3
C6 C7 H7 120.3
C9 C16 H16A 109.5
C9 C16 H16B 109.5
H16A C16 H16B 109.5
C9 C16 H16C 109.5
H16A C16 H16C 109.5
H16B C16 H16C 109.5
C15 C14 C13 118.9(11)
C15 C14 H14 120.6
C13 C14 H14 120.6
C12 C13 C14 120.3(11)
C12 C13 H13 119.8
C14 C13 H13 119.8
N2 C9 C10 108.9(8)
N2 C9 C16 109.9(9)
C10 C9 C16 111.9(8)
N2 C9 H9 108.7
C10 C9 H9 108.7
C16 C9 H9 108.7
C5 C6 C7 121.3(10)
C5 C6 H6 119.4
C7 C6 H6 119.4
C13 C12 C11 121.0(13)
C13 C12 H12 119.5
C11 C12 H12 119.5
C1 C8 H8A 109.5
C1 C8 H8B 109.5
H8A C8 H8B 109.5
C1 C8 H8C 109.5
H8A C8 H8C 109.5
H8B C8 H8C 109.5
N4 Pt2 N3 178.8(3)
N4 Pt2 I3 92.2(2)
N3 Pt2 I3 87.5(2)
N4 Pt2 I4 88.3(2)
N3 Pt2 I4 92.0(2)
I3 Pt2 I4 178.77(3)
C17 N3 Pt2 120.0(6)
C17 N3 H3A 107.3
Pt2 N3 H3A 107.3
C17 N3 H3B 107.3
Pt2 N3 H3B 107.3
H3A N3 H3B 106.9
C25 N4 Pt2 119.6(5)
C25 N4 H4A 107.4
Pt2 N4 H4A 107.4
C25 N4 H4B 107.4
Pt2 N4 H4B 107.4
H4A N4 H4B 107.0
C19 C18 C23 119.7(9)
C19 C18 C17 120.5(8)
C23 C18 C17 119.8(9)
N3 C17 C18 107.8(7)
N3 C17 C24 110.7(7)
C18 C17 C24 113.4(8)
N3 C17 H17 108.3
C18 C17 H17 108.3
C24 C17 H17 108.3
C17 C24 H24A 109.5
C17 C24 H24B 109.5
H24A C24 H24B 109.5
C17 C24 H24C 109.5
H24A C24 H24C 109.5
H24B C24 H24C 109.5
C31 C26 C27 119.5(9)
C31 C26 C25 118.4(8)
C27 C26 C25 122.0(8)
C26 C27 C28 120.0(9)
C26 C27 H27 120.0
C28 C27 H27 120.0
C26 C31 C30 119.6(9)
C26 C31 H31 120.2
C30 C31 H31 120.2
N4 C25 C32 109.5(8)
N4 C25 C26 108.4(7)
C32 C25 C26 115.1(8)
N4 C25 H25 107.9
C32 C25 H25 107.9
C26 C25 H25 107.9
C29 C30 C31 120.7(10)
C29 C30 H30 119.6
C31 C30 H30 119.6
C28 C29 C30 119.1(10)
C28 C29 H29 120.4
C30 C29 H29 120.4
C29 C28 C27 121.0(10)
C29 C28 H28 119.5
C27 C28 H28 119.5
C18 C19 C20 122.2(10)
C18 C19 H19 118.9
C20 C19 H19 118.9
C19 C20 C21 118.7(10)
C19 C20 H20 120.6
C21 C20 H20 120.6
C25 C32 H32A 109.5
C25 C32 H32B 109.5
H32A C32 H32B 109.5
C25 C32 H32C 109.5
H32A C32 H32C 109.5
H32B C32 H32C 109.5
C21 C22 C23 118.6(11)
C21 C22 H22 120.7
C23 C22 H22 120.7
C22 C21 C20 120.4(10)
C22 C21 H21 119.8
C20 C21 H21 119.8
C18 C23 C22 120.3(10)
C18 C23 H23 119.8
C22 C23 H23 119.8
n12 Pt6 N11 178.8(4)
n12 Pt6 I12 90.0(2)
N11 Pt6 I12 88.8(2)
n12 Pt6 I11 89.6(2)
N11 Pt6 I11 91.6(2)
I12 Pt6 I11 176.08(3)
C81 N11 Pt6 118.9(6)
C81 N11 H11A 107.6
Pt6 N11 H11A 107.6
C81 N11 H11B 107.6
Pt6 N11 H11B 107.6
H11A N11 H11B 107.0
C90 n12 Pt6 117.1(6)
C90 n12 H89A 108.0
Pt6 n12 H89A 108.0
C90 n12 H89B 108.0
Pt6 n12 H89B 108.0
H89A n12 H89B 107.3
C97 C90 n12 108.4(8)
C97 C90 C91 114.5(8)
n12 C90 C91 109.5(7)
C97 C90 H90 108.1
n12 C90 H90 108.1
C91 C90 H90 108.1
C92 C93 C94 121.2(11)
C92 C93 H93 119.4
C94 C93 H93 119.4
C93 C92 C91 120.5(11)
C93 C92 H92 119.8
C91 C92 H92 119.8
C90 C97 H97A 109.5
C90 C97 H97B 109.5
H97A C97 H97B 109.5
C90 C97 H97C 109.5
H97A C97 H97C 109.5
H97B C97 H97C 109.5
C95 C94 C93 118.5(11)
C95 C94 H94 120.8
C93 C94 H94 120.8
C83 C82 C87 117.7(9)
C83 C82 C81 120.1(9)
C87 C82 C81 122.0(9)
C82 C83 C84 121.2(11)
C82 C83 H83 119.4
C84 C83 H83 119.4
C85 C84 C83 119.5(11)
C85 C84 H84 120.2
C83 C84 H84 120.2
C88 C81 N11 110.0(8)
C88 C81 C82 112.4(8)
N11 C81 C82 109.8(7)
C88 C81 H81 108.2
N11 C81 H81 108.2
C82 C81 H81 108.2
C96 C91 C92 119.5(9)
C96 C91 C90 118.1(9)
C92 C91 C90 122.4(9)
C86 C87 C82 121.0(11)
C86 C87 H87 119.5
C82 C87 H87 119.5
C91 C96 C95 119.0(10)
C91 C96 H96 120.5
C95 C96 H96 120.5
C94 C95 C96 121.2(11)
C94 C95 H95 119.4
C96 C95 H95 119.4
C84 C85 C86 120.2(11)
C84 C85 H85 119.9
C86 C85 H85 119.9
C81 C88 H88A 109.5
C81 C88 H88B 109.5
H88A C88 H88B 109.5
C81 C88 H88C 109.5
H88A C88 H88C 109.5
H88B C88 H88C 109.5
C87 C86 C85 120.4(11)
C87 C86 H86 119.8
C85 C86 H86 119.8
N9 Pt5 N10 176.3(3)
N9 Pt5 I9 89.4(2)
N10 Pt5 I9 89.6(2)
N9 Pt5 I10 89.8(2)
N10 Pt5 I10 91.4(2)
I9 Pt5 I10 175.26(3)
C65 N9 Pt5 118.0(5)
C65 N9 H9A 107.8
Pt5 N9 H9A 107.8
C65 N9 H9B 107.8
Pt5 N9 H9B 107.8
H9A N9 H9B 107.2
C73 N10 Pt5 120.5(5)
C73 N10 H10A 107.2
Pt5 N10 H10A 107.2
C73 N10 H10B 107.2
Pt5 N10 H10B 107.2
H10A N10 H10B 106.8
C68 C67 C66 120.4(10)
C68 C67 H67 119.8
C66 C67 H67 119.8
C71 C66 C67 117.4(9)
C71 C66 C65 120.2(9)
C67 C66 C65 122.3(8)
C66 C71 C70 121.3(10)
C66 C71 H71 119.3
C70 C71 H71 119.3
C70 C69 C68 119.7(10)
C70 C69 H69 120.2
C68 C69 H69 120.2
C69 C70 C71 119.7(10)
C69 C70 H70 120.1
C71 C70 H70 120.1
N10 C73 C80 110.6(8)
N10 C73 C74 110.3(7)
C80 C73 C74 111.4(8)
N10 C73 H73 108.1
C80 C73 H73 108.1
C74 C73 H73 108.1
C75 C74 C79 118.7(9)
C75 C74 C73 122.3(8)
C79 C74 C73 118.9(8)
C76 C75 C74 120.0(9)
C76 C75 H75 120.0
C74 C75 H75 120.0
C77 C76 C75 120.8(10)
C77 C76 H76 119.6
C75 C76 H76 119.6
C76 C77 C78 120.0(9)
C76 C77 H77 120.0
C78 C77 H77 120.0
C77 C78 C79 120.7(10)
C77 C78 H78 119.7
C79 C78 H78 119.7
N9 C65 C72 110.8(8)
N9 C65 C66 109.1(7)
C72 C65 C66 114.1(8)
N9 C65 H65 107.5
C72 C65 H65 107.5
C66 C65 H65 107.5
C73 C80 H80A 109.5
C73 C80 H80B 109.5
H80A C80 H80B 109.5
C73 C80 H80C 109.5
H80A C80 H80C 109.5
H80B C80 H80C 109.5
C78 C79 C74 119.8(9)
C78 C79 H79 120.1
C74 C79 H79 120.1
C65 C72 H72A 109.5
C65 C72 H72B 109.5
H72A C72 H72B 109.5
C65 C72 H72C 109.5
H72A C72 H72C 109.5
H72B C72 H72C 109.5
C67 C68 C69 121.4(10)
C67 C68 H68 119.3
C69 C68 H68 119.3
N6 Pt3 N5 177.6(3)
N6 Pt3 I6 89.3(2)
N5 Pt3 I6 91.4(2)
N6 Pt3 I5 91.7(2)
N5 Pt3 I5 87.5(2)
I6 Pt3 I5 178.05(3)
C33 N5 Pt3 119.0(6)
C33 N5 H5A 107.6
Pt3 N5 H5A 107.6
C33 N5 H5B 107.6
Pt3 N5 H5B 107.6
H5A N5 H5B 107.0
C41 N6 Pt3 118.7(6)
C41 N6 H6A 107.6
Pt3 N6 H6A 107.6
C41 N6 H6B 107.6
Pt3 N6 H6B 107.6
H6A N6 H6B 107.1
C39 C34 C35 117.3(9)
C39 C34 C33 121.4(9)
C35 C34 C33 121.3(8)
N5 C33 C40 109.6(8)
N5 C33 C34 110.1(8)
C40 C33 C34 112.2(8)
N5 C33 H33 108.3
C40 C33 H33 108.3
C34 C33 H33 108.3
C37 C38 C39 119.0(9)
C37 C38 H38 120.5
C39 C38 H38 120.5
C36 C37 C38 120.7(9)
C36 C37 H37 119.7
C38 C37 H37 119.7
C37 C36 C35 119.6(9)
C37 C36 H36 120.2
C35 C36 H36 120.2
C36 C35 C34 121.6(9)
C36 C35 H35 119.2
C34 C35 H35 119.2
C44 C43 C42 121.6(9)
C44 C43 H43 119.2
C42 C43 H43 119.2
C43 C44 C45 119.3(9)
C43 C44 H44 120.3
C45 C44 H44 120.3
C46 C45 C44 119.8(9)
C46 C45 H45 120.1
C44 C45 H45 120.1
N6 C41 C48 110.2(9)
N6 C41 C42 107.8(7)
C48 C41 C42 113.8(9)
N6 C41 H41 108.3
C48 C41 H41 108.3
C42 C41 H41 108.3
C43 C42 C47 118.5(9)
C43 C42 C41 120.4(9)
C47 C42 C41 121.0(9)
C33 C40 H40A 109.5
C33 C40 H40B 109.5
H40A C40 H40B 109.5
C33 C40 H40C 109.5
H40A C40 H40C 109.5
H40B C40 H40C 109.5
C45 C46 C47 120.1(10)
C45 C46 H46 119.9
C47 C46 H46 119.9
C46 C47 C42 120.5(9)
C46 C47 H47 119.7
C42 C47 H47 119.7
C34 C39 C38 121.7(9)
C34 C39 H39 119.2
C38 C39 H39 119.2
C41 C48 H48A 109.5
C41 C48 H48B 109.5
H48A C48 H48B 109.5
C41 C48 H48C 109.5
H48A C48 H48C 109.5
H48B C48 H48C 109.5
N8 Pt4 N7 178.0(3)
N8 Pt4 I8 89.1(2)
N7 Pt4 I8 90.1(2)
N8 Pt4 I7 92.2(2)
N7 Pt4 I7 88.6(2)
I8 Pt4 I7 177.34(3)
C49 N7 Pt4 119.4(6)
C49 N7 H7A 107.5
Pt4 N7 H7A 107.5
C49 N7 H7B 107.5
Pt4 N7 H7B 107.5
H7A N7 H7B 107.0
C57A N8 Pt4 120.2(6)
C57A N8 H8D 107.3
Pt4 N8 H8D 107.3
C57A N8 H8E 107.3
Pt4 N8 H8E 107.3
H8D N8 H8E 106.9
C52 C53 C54 120.1(10)
C52 C53 H53 120.0
C54 C53 H53 120.0
C53 C52 C51 120.5(10)
C53 C52 H52 119.7
C51 C52 H52 119.7
C50 C51 C52 120.2(9)
C50 C51 H51 119.9
C52 C51 H51 119.9
C51 C50 C55 117.6(9)
C51 C50 C49 121.9(8)
C55 C50 C49 120.5(9)
C54 C55 C50 122.1(9)
C54 C55 H55 119.0
C50 C55 H55 119.0
C60 C59 C58 121.4(10)
C60 C59 H59 119.3
C58 C59 H59 119.3
C59 C58 C63 117.3(9)
C59 C58 C57A 121.0(10)
C63 C58 C57A 121.7(10)
C58 C63 C62 121.3(10)
C58 C63 H63 119.3
C62 C63 H63 119.3
C53 C54 C55 119.3(10)
C53 C54 H54 120.4
C55 C54 H54 120.4
C49 C56 H56A 109.5
C49 C56 H56B 109.5
H56A C56 H56B 109.5
C49 C56 H56C 109.5
H56A C56 H56C 109.5
H56B C56 H56C 109.5
N7 C49 C50 109.5(8)
N7 C49 C56 109.4(8)
C50 C49 C56 111.4(8)
N7 C49 H49 108.8
C50 C49 H49 108.8
C56 C49 H49 108.8
C61 C62 C63 120.1(10)
C61 C62 H62 119.9
C63 C62 H62 119.9
C62 C61 C60 119.6(10)
C62 C61 H61 120.2
C60 C61 H61 120.2
C59 C60 C61 120.3(10)
C59 C60 H60 119.9
C61 C60 H60 119.9
C64A C57A N8 118.6(16)
C64A C57A C58 117.0(15)
N8 C57A C58 111.1(8)
C64A C57A H57A 102.4
N8 C57A H57A 102.4
C58 C57A H57A 102.4
H64D C64B H64E 109.5
H64D C64B H64F 109.5
H64E C64B H64F 109.5

loop_
_geom_bond_atom_site_label_1
_geom_bond_atom_site_label_2
_geom_bond_distance
Pt1 N2 2.067(7)
Pt1 N1 2.078(7)
Pt1 I1 2.6083(9)
Pt1 I2 2.6115(9)
N1 C1 1.514(11)
N1 H1A 0.9500
N1 H1B 0.9500
N2 C9 1.518(12)
N2 H2A 0.9500
N2 H2B 0.9500
C1 C8 1.524(13)
C1 C2 1.526(13)
C1 H1 0.9800
C2 C7 1.390(14)
C2 C3 1.391(14)
C11 C12 1.398(16)
C11 C10 1.404(15)
C11 H11 0.9800
C15 C14 1.376(16)
C15 C10 1.388(14)
C15 H15 0.9800
C3 C4 1.387(14)
C3 H3 0.9800
C10 C9 1.535(13)
C5 C6 1.381(17)
C5 C4 1.408(16)
C5 H5 0.9800
C4 H4 0.9800
C7 C6 1.406(15)
C7 H7 0.9800
C16 C9 1.544(15)
C16 H16A 0.9801
C16 H16B 0.9801
C16 H16C 0.9801
C14 C13 1.411(19)
C14 H14 0.9800
C13 C12 1.353(19)
C13 H13 0.9800
C9 H9 0.9800
C6 H6 0.9800
C12 H12 0.9800
C8 H8A 0.9801
C8 H8B 0.9801
C8 H8C 0.9801
Pt2 N4 2.055(7)
Pt2 N3 2.087(7)
Pt2 I3 2.6155(8)
Pt2 I4 2.6199(9)
N3 C17 1.507(11)
N3 H3A 0.9500
N3 H3B 0.9500
N4 C25 1.506(12)
N4 H4A 0.9500
N4 H4B 0.9500
C18 C19 1.367(13)
C18 C23 1.371(14)
C18 C17 1.525(13)
C17 C24 1.541(14)
C17 H17 0.9800
C24 H24A 0.9801
C24 H24B 0.9801
C24 H24C 0.9801
C26 C31 1.389(13)
C26 C27 1.401(13)
C26 C25 1.530(13)
C27 C28 1.405(14)
C27 H27 0.9800
C31 C30 1.423(15)
C31 H31 0.9800
C25 C32 1.508(14)
C25 H25 0.9800
C30 C29 1.386(16)
C30 H30 0.9800
C29 C28 1.384(16)
C29 H29 0.9800
C28 H28 0.9800
C19 C20 1.384(15)
C19 H19 0.9800
C20 C21 1.402(17)
C20 H20 0.9800
C32 H32A 0.9801
C32 H32B 0.9801
C32 H32C 0.9801
C22 C21 1.392(18)
C22 C23 1.428(15)
C22 H22 0.9800
C21 H21 0.9800
C23 H23 0.9800
Pt6 n12 2.061(8)
Pt6 N11 2.067(8)
Pt6 I12 2.6100(9)
Pt6 I11 2.6111(8)
N11 C81 1.514(11)
N11 H11A 0.9500
N11 H11B 0.9500
n12 C90 1.536(12)
n12 H89A 0.9500
n12 H89B 0.9500
C90 C97 1.518(13)
C90 C91 1.536(13)
C90 H90 0.9800
C93 C92 1.374(15)
C93 C94 1.378(18)
C93 H93 0.9800
C92 C91 1.394(14)
C92 H92 0.9800
C97 H97A 0.9801
C97 H97B 0.9801
C97 H97C 0.9801
C94 C95 1.378(18)
C94 H94 0.9800
C82 C83 1.377(14)
C82 C87 1.419(14)
C82 C81 1.528(13)
C83 C84 1.409(16)
C83 H83 0.9800
C84 C85 1.374(19)
C84 H84 0.9800
C81 C88 1.510(13)
C81 H81 0.9800
C91 C96 1.374(14)
C87 C86 1.369(16)
C87 H87 0.9800
C96 C95 1.414(16)
C96 H96 0.9800
C95 H95 0.9800
C85 C86 1.385(18)
C85 H85 0.9800
C88 H88A 0.9801
C88 H88B 0.9801
C88 H88C 0.9801
C86 H86 0.9800
Pt5 N9 2.058(7)
Pt5 N10 2.071(7)
Pt5 I9 2.6011(8)
Pt5 I10 2.6140(8)
N9 C65 1.508(11)
N9 H9A 0.9500
N9 H9B 0.9500
N10 C73 1.508(12)
N10 H10A 0.9500
N10 H10B 0.9500
C67 C68 1.378(15)
C67 C66 1.427(14)
C67 H67 0.9800
C66 C71 1.390(13)
C66 C65 1.520(13)
C71 C70 1.413(14)
C71 H71 0.9800
C69 C70 1.379(16)
C69 C68 1.382(16)
C69 H69 0.9800
C70 H70 0.9800
C73 C80 1.518(14)
C73 C74 1.544(13)
C73 H73 0.9800
C74 C75 1.401(13)
C74 C79 1.405(13)
C75 C76 1.390(13)
C75 H75 0.9800
C76 C77 1.370(14)
C76 H76 0.9800
C77 C78 1.376(15)
C77 H77 0.9800
C78 C79 1.394(14)
C78 H78 0.9800
C65 C72 1.509(13)
C65 H65 0.9800
C80 H80A 0.9801
C80 H80B 0.9801
C80 H80C 0.9801
C79 H79 0.9800
C72 H72A 0.9801
C72 H72B 0.9801
C72 H72C 0.9801
C68 H68 0.9800
Pt3 N6 2.054(7)
Pt3 N5 2.065(8)
Pt3 I6 2.6064(9)
Pt3 I5 2.6071(8)
N5 C33 1.492(12)
N5 H5A 0.9500
N5 H5B 0.9500
N6 C41 1.528(11)
N6 H6A 0.9500
N6 H6B 0.9500
C34 C39 1.382(13)
C34 C35 1.401(13)
C34 C33 1.525(13)
C33 C40 1.517(14)
C33 H33 0.9800
C38 C37 1.380(16)
C38 C39 1.401(15)
C38 H38 0.9800
C37 C36 1.372(15)
C37 H37 0.9800
C36 C35 1.383(14)
C36 H36 0.9800
C35 H35 0.9800
C43 C44 1.374(14)
C43 C42 1.383(13)
C43 H43 0.9800
C44 C45 1.395(14)
C44 H44 0.9800
C45 C46 1.380(14)
C45 H45 0.9800
C41 C48 1.529(15)
C41 C42 1.544(13)
C41 H41 0.9800
C42 C47 1.391(13)
C40 H40A 0.9801
C40 H40B 0.9801
C40 H40C 0.9801
C46 C47 1.384(14)
C46 H46 0.9800
C47 H47 0.9800
C39 H39 0.9800
C48 H48A 0.9801
C48 H48B 0.9801
C48 H48C 0.9801
Pt4 N8 2.062(8)
Pt4 N7 2.076(8)
Pt4 I8 2.6009(10)
Pt4 I7 2.6103(9)
N7 C49 1.506(12)
N7 H7A 0.9500
N7 H7B 0.9500
N8 C57A 1.505(12)
N8 H8D 0.9500
N8 H8E 0.9500
C53 C52 1.361(14)
C53 C54 1.381(16)
C53 H53 0.9800
C52 C51 1.413(14)
C52 H52 0.9800
C51 C50 1.381(14)
C51 H51 0.9800
C50 C55 1.400(13)
C50 C49 1.519(13)
C55 C54 1.383(15)
C55 H55 0.9800
C59 C60 1.380(16)
C59 C58 1.394(16)
C59 H59 0.9800
C58 C63 1.398(14)
C58 C57A 1.507(14)
C63 C62 1.401(14)
C63 H63 0.9800
C54 H54 0.9800
C56 C49 1.521(13)
C56 H56A 0.9801
C56 H56B 0.9801
C56 H56C 0.9801
C49 H49 0.9800
C62 C61 1.361(15)
C62 H62 0.9800
C61 C60 1.399(16)
C61 H61 0.9800
C60 H60 0.9800
C57A C64A 1.50(2)
C57A H57A 0.9800
C64A H64A 0.9801
C64A H64B 0.9801
C64A H64C 0.9801
C64B H64D 0.9801
C64B H64E 0.9801
C64B H64F 0.9801
